data_4001805
loop_
_publ_author_name
'Morris, Collin D.'
'Li, Hao'
'Jin, Hosub'
'Malliakas, Christos D.'
'Peters, John A.'
'Trikalitis, Pantelis N.'
'Freeman, Arthur J.'
'Wessels, Bruce W.'
'Kanatzidis, Mercouri G.'

_publ_section_title
;
 Cs2MIIMIV3Q8(Q = S, Se, Te): An Extensive Family of Layered
 Semiconductors with Diverse Band Gaps
;
_journal_issue 16
_journal_name_full 'Chemistry of Materials'
_journal_page_first 3344
_journal_paper_doi 10.1021/cm401817r
_journal_volume 25
_journal_year 2013
_chemical_formula_moiety 'Ge3 Mg Se8, 2(Cs)'
_chemical_formula_sum 'Cs2 Ge3 Mg Se8'
_chemical_formula_weight 1139.58
_chemical_name_systematic
; 
 ? 
;
_space_group_IT_number 19
_symmetry_cell_setting orthorhombic
_symmetry_space_group_name_Hall 'P 2ac 2ab'
_symmetry_space_group_name_H-M 'P 21 21 21'
_atom_sites_solution_primary direct
_atom_sites_solution_secondary difmap
_audit_creation_method SHELXL-97
_cell_angle_alpha 90.00
_cell_angle_beta 90.00
_cell_angle_gamma 90.00
_cell_formula_units_Z 4
_cell_length_a 7.6635(2)
_cell_length_b 12.7242(5)
_cell_length_c 17.7724(6)
_cell_measurement_reflns_used 11264
_cell_measurement_temperature 293(2)
_cell_measurement_theta_max 32.21
_cell_measurement_theta_min 2.29
_cell_volume 1733.02(10)
_computing_cell_refinement 'STOE X-AREA'
_computing_data_collection 'STOE X-AREA'
_computing_data_reduction 'STOE X-RED'
_computing_structure_refinement 'SHELXL-97 (Sheldrick, 2008)'
_computing_structure_solution 'SHELXS-97 (Sheldrick, 2008)'
_diffrn_ambient_temperature 293(2)
_diffrn_detector_area_resol_mean 6.67
_diffrn_measured_fraction_theta_full 0.995
_diffrn_measured_fraction_theta_max 0.995
_diffrn_measurement_device_type 'STOE IPDS 2'
_diffrn_measurement_method w-scans
_diffrn_radiation_monochromator graphite
_diffrn_radiation_source 'fine-focus sealed tube'
_diffrn_radiation_type MoK\a
_diffrn_radiation_wavelength 0.71073
_diffrn_reflns_av_R_equivalents 0.0455
_diffrn_reflns_av_sigmaI/netI 0.0544
_diffrn_reflns_limit_h_max 11
_diffrn_reflns_limit_h_min -11
_diffrn_reflns_limit_k_max 14
_diffrn_reflns_limit_k_min -18
_diffrn_reflns_limit_l_max 22
_diffrn_reflns_limit_l_min -26
_diffrn_reflns_number 15219
_diffrn_reflns_theta_full 31.90
_diffrn_reflns_theta_max 31.90
_diffrn_reflns_theta_min 2.29
_exptl_absorpt_coefficient_mu 26.115
_exptl_absorpt_correction_T_max 0.7367
_exptl_absorpt_correction_T_min 0.1232
_exptl_absorpt_correction_type integration
_exptl_crystal_colour orange
_exptl_crystal_density_diffrn 4.368
_exptl_crystal_density_method 'not measured'
_exptl_crystal_description plate
_exptl_crystal_F_000 1960
_exptl_crystal_size_max 0.1041
_exptl_crystal_size_mid 0.1011
_exptl_crystal_size_min 0.0113
_refine_diff_density_max 1.180
_refine_diff_density_min -1.389
_refine_diff_density_rms 0.285
_refine_ls_abs_structure_details 'Flack H D (1983), Acta Cryst. A39, 876-881'
_refine_ls_abs_structure_Flack 0.19(2)
_refine_ls_extinction_method none
_refine_ls_goodness_of_fit_ref 1.026
_refine_ls_matrix_type full
_refine_ls_number_parameters 128
_refine_ls_number_reflns 5943
_refine_ls_number_restraints 0
_refine_ls_restrained_S_all 1.026
_refine_ls_R_factor_all 0.0719
_refine_ls_R_factor_gt 0.0467
_refine_ls_shift/su_max 0.000
_refine_ls_shift/su_mean 0.000
_refine_ls_structure_factor_coef Fsqd
_refine_ls_weighting_details 'calc w=1/[\s^2^(Fo^2^)+(0.0240P)^2^+12.7414P] where P=(Fo^2^+2Fc^2^)/3'
_refine_ls_weighting_scheme calc
_refine_ls_wR_factor_gt 0.0771
_refine_ls_wR_factor_ref 0.0837
_reflns_number_gt 4603
_reflns_number_total 5943
_reflns_threshold_expression >2sigma(I)
_cod_data_source_file cm401817r_si_002.cif
_cod_data_source_block cs2mgge3se8
_cod_original_sg_symbol_H-M P2(1)2(1)2(1)
_cod_database_code 4001805

loop_
_symmetry_equiv_pos_as_xyz
'x, y, z'
'-x+1/2, -y, z+1/2'
'-x, y+1/2, -z+1/2'
'x+1/2, -y+1/2, -z'

loop_
_atom_site_label
_atom_site_type_symbol
_atom_site_fract_x
_atom_site_fract_y
_atom_site_fract_z
_atom_site_U_iso_or_equiv
_atom_site_adp_type
_atom_site_occupancy
_atom_site_symmetry_multiplicity
_atom_site_calc_flag
Mg Mg 0.0193(3) 0.0010(3) 0.1524(2) 0.0236(6) Uani 1 1 d
Ge1 Ge 0.23496(12) 0.55013(8) 0.17762(5) 0.02043(19) Uani 1 1 d
Ge2 Ge 0.26007(12) 0.43998(8) 0.01695(5) 0.01984(18) Uani 1 1 d
Ge3 Ge 0.48320(10) 0.47450(7) 0.34667(6) 0.01859(16) Uani 1 1 d
Se1 Se 0.00894(13) 0.12125(10) 0.26772(5) 0.0287(2) Uani 1 1 d
Se2 Se 0.01543(12) 0.12069(9) 0.03533(5) 0.0256(2) Uani 1 1 d
Se3 Se 0.23649(10) 0.37192(7) 0.34350(5) 0.02395(17) Uani 1 1 d
Se4 Se 0.22850(10) 0.13129(7) 0.65007(6) 0.02263(16) Uani 1 1 d
Se5 Se 0.22103(12) 0.36942(9) 0.14022(5) 0.02618(19) Uani 1 1 d
Se6 Se 0.26593(12) 0.62037(8) 0.05300(5) 0.02318(18) Uani 1 1 d
Se7 Se 0.49622(13) 0.08727(9) 0.26222(5) 0.0255(2) Uani 1 1 d
Se8 Se 0.50001(12) 0.09727(8) 0.05026(5) 0.02277(18) Uani 1 1 d
Cs1 Cs 0.24417(8) 0.12609(6) 0.44615(3) 0.03177(13) Uani 1 1 d
Cs2 Cs 0.73059(9) 0.31255(6) 0.15169(4) 0.03669(15) Uani 1 1 d

loop_
_atom_site_aniso_label
_atom_site_aniso_U_11
_atom_site_aniso_U_22
_atom_site_aniso_U_33
_atom_site_aniso_U_23
_atom_site_aniso_U_13
_atom_site_aniso_U_12
Mg 0.0198(11) 0.0311(16) 0.0199(14) -0.0012(16) -0.0034(13) 0.0031(11)
Ge1 0.0190(4) 0.0279(5) 0.0144(4) -0.0008(4) -0.0005(3) 0.0007(4)
Ge2 0.0198(4) 0.0243(5) 0.0155(4) 0.0001(4) -0.0001(3) 0.0002(4)
Ge3 0.0165(3) 0.0233(4) 0.0160(4) 0.0001(4) 0.0003(4) -0.0005(3)
Se1 0.0239(4) 0.0407(6) 0.0214(4) -0.0060(5) 0.0031(4) -0.0084(5)
Se2 0.0238(4) 0.0321(5) 0.0208(4) 0.0052(4) -0.0028(3) -0.0069(4)
Se3 0.0192(3) 0.0253(4) 0.0274(4) 0.0021(4) -0.0003(4) -0.0030(3)
Se4 0.0198(3) 0.0233(4) 0.0248(4) -0.0007(5) 0.0008(4) -0.0020(3)
Se5 0.0341(4) 0.0256(5) 0.0188(4) 0.0037(4) 0.0012(3) -0.0027(4)
Se6 0.0292(4) 0.0226(4) 0.0177(4) 0.0017(4) 0.0003(4) -0.0003(4)
Se7 0.0208(4) 0.0359(6) 0.0197(4) -0.0073(4) -0.0026(3) 0.0054(4)
Se8 0.0212(4) 0.0272(5) 0.0198(4) 0.0047(4) 0.0022(4) 0.0032(4)
Cs1 0.0338(3) 0.0363(3) 0.0252(3) 0.0009(3) -0.0007(3) 0.0012(3)
Cs2 0.0429(3) 0.0376(4) 0.0296(3) -0.0022(3) -0.0038(3) 0.0035(3)

loop_
_atom_type_symbol
_atom_type_description
_atom_type_scat_dispersion_real
_atom_type_scat_dispersion_imag
_atom_type_scat_source
Mg Mg 0.0486 0.0363 'International Tables Vol C Tables 4.2.6.8 and 6.1.1.4'
Ge Ge 0.1547 1.8001 'International Tables Vol C Tables 4.2.6.8 and 6.1.1.4'
Se Se -0.0929 2.2259 'International Tables Vol C Tables 4.2.6.8 and 6.1.1.4'
Cs Cs -0.3680 2.1192 'International Tables Vol C Tables 4.2.6.8 and 6.1.1.4'

loop_
_geom_angle_atom_site_label_1
_geom_angle_atom_site_label_2
_geom_angle_atom_site_label_3
_geom_angle
_geom_angle_site_symmetry_1
_geom_angle_site_symmetry_3
Se3 Mg Se1 109.73(13) 3_545 .
Se3 Mg Se4 99.01(12) 3_545 2_554
Se1 Mg Se4 115.42(12) . 2_554
Se3 Mg Se2 113.15(12) 3_545 .
Se1 Mg Se2 107.02(12) . .
Se4 Mg Se2 112.53(13) 2_554 .
Se3 Mg Cs1 95.93(10) 3_545 2_554
Se1 Mg Cs1 154.19(10) . 2_554
Se4 Mg Cs1 55.53(7) 2_554 2_554
Se2 Mg Cs1 63.20(8) . 2_554
Se3 Mg Cs2 100.79(8) 3_545 1_455
Se1 Mg Cs2 57.65(7) . 1_455
Se4 Mg Cs2 160.19(11) 2_554 1_455
Se2 Mg Cs2 58.43(6) . 1_455
Cs1 Mg Cs2 121.30(8) 2_554 1_455
Se3 Mg Cs2 87.91(9) 3_545 3_645
Se1 Mg Cs2 73.81(8) . 3_645
Se4 Mg Cs2 50.33(7) 2_554 3_645
Se2 Mg Cs2 156.21(9) . 3_645
Cs1 Mg Cs2 105.37(6) 2_554 3_645
Cs2 Mg Cs2 130.89(8) 1_455 3_645
Se1 Ge1 Se7 116.04(5) 3 3_655
Se1 Ge1 Se5 117.39(5) 3 .
Se7 Ge1 Se5 110.82(5) 3_655 .
Se1 Ge1 Se6 108.94(5) 3 .
Se7 Ge1 Se6 104.85(5) 3_655 .
Se5 Ge1 Se6 96.07(5) . .
Se2 Ge2 Se8 116.39(5) 4 4_455
Se2 Ge2 Se6 114.57(5) 4 .
Se8 Ge2 Se6 110.10(5) 4_455 .
Se2 Ge2 Se5 110.57(5) 4 .
Se8 Ge2 Se5 106.37(5) 4_455 .
Se6 Ge2 Se5 96.77(5) . .
Se3 Ge3 Se4 109.80(5) . 4_556
Se3 Ge3 Se8 115.50(5) . 3_655
Se4 Ge3 Se8 108.34(5) 4_556 3_655
Se3 Ge3 Se7 111.82(5) . 3_655
Se4 Ge3 Se7 108.24(5) 4_556 3_655
Se8 Ge3 Se7 102.73(5) 3_655 3_655
Ge1 Se1 Mg 97.39(8) 3_545 .
Ge1 Se1 Cs1 92.36(4) 3_545 .
Mg Se1 Cs1 133.70(8) . .
Ge1 Se1 Cs2 91.43(4) 3_545 1_455
Mg Se1 Cs2 88.07(8) . 1_455
Cs1 Se1 Cs2 136.97(4) . 1_455
Ge2 Se2 Mg 97.91(8) 4_455 .
Ge2 Se2 Cs2 95.20(4) 4_455 4_455
Mg Se2 Cs2 146.25(8) . 4_455
Ge2 Se2 Cs2 87.00(4) 4_455 1_455
Mg Se2 Cs2 87.01(8) . 1_455
Cs2 Se2 Cs2 124.73(3) 4_455 1_455
Ge2 Se2 Cs1 88.17(4) 4_455 2_554
Mg Se2 Cs1 81.36(8) . 2_554
Cs2 Se2 Cs1 68.09(2) 4_455 2_554
Cs2 Se2 Cs1 166.68(3) 1_455 2_554
Ge3 Se3 Mg 105.37(8) . 3
Ge3 Se3 Cs1 117.70(4) . .
Mg Se3 Cs1 123.55(8) 3 .
Ge3 Se4 Mg 103.31(8) 4_456 2
Ge3 Se4 Cs2 95.43(4) 4_456 4_456
Mg Se4 Cs2 96.38(9) 2 4_456
Ge3 Se4 Cs1 92.37(4) 4_456 .
Mg Se4 Cs1 88.82(9) 2 .
Cs2 Se4 Cs1 169.36(3) 4_456 .
Ge2 Se5 Ge1 83.57(5) . .
Ge2 Se5 Cs2 104.05(4) . 1_455
Ge1 Se5 Cs2 102.13(4) . 1_455
Ge2 Se5 Cs2 89.56(4) . .
Ge1 Se5 Cs2 96.70(4) . .
Cs2 Se5 Cs2 157.79(4) 1_455 .
Ge2 Se6 Ge1 83.54(4) . .
Ge2 Se6 Cs1 133.87(4) . 2_564
Ge1 Se6 Cs1 141.89(4) . 2_564
Ge2 Se6 Cs1 92.21(4) . 3_655
Ge1 Se6 Cs1 95.87(4) . 3_655
Cs1 Se6 Cs1 90.35(3) 2_564 3_655
Ge2 Se6 Cs1 90.01(4) . 3
Ge1 Se6 Cs1 84.52(3) . 3
Cs1 Se6 Cs1 88.01(3) 2_564 3
Cs1 Se6 Cs1 177.78(4) 3_655 3
Ge1 Se7 Ge3 100.75(5) 3_645 3_645
Ge1 Se7 Cs1 94.53(4) 3_645 .
Ge3 Se7 Cs1 142.55(5) 3_645 .
Ge1 Se7 Cs2 88.49(4) 3_645 .
Ge3 Se7 Cs2 90.17(4) 3_645 .
Cs1 Se7 Cs2 124.46(3) . .
Ge1 Se7 Cs2 91.69(4) 3_645 3_645
Ge3 Se7 Cs2 79.87(4) 3_645 3_645
Cs1 Se7 Cs2 65.60(2) . 3_645
Cs2 Se7 Cs2 169.90(3) . 3_645
Ge2 Se8 Ge3 102.03(5) 4 3_645
Ge2 Se8 Cs2 89.55(4) 4 .
Ge3 Se8 Cs2 94.79(4) 3_645 .
Ge2 Se8 Cs1 91.07(4) 4 2_554
Ge3 Se8 Cs1 85.03(4) 3_645 2_554
Cs2 Se8 Cs1 179.38(3) . 2_554
Ge2 Se8 Cs2 92.09(4) 4 4_455
Ge3 Se8 Cs2 146.44(4) 3_645 4_455
Cs2 Se8 Cs2 115.84(3) . 4_455
Cs1 Se8 Cs2 64.20(2) 2_554 4_455
Se3 Cs1 Se4 119.15(3) . .
Se3 Cs1 Se1 64.45(3) . .
Se4 Cs1 Se1 148.49(3) . .
Se3 Cs1 Se6 60.72(2) . 2_565
Se4 Cs1 Se6 58.45(2) . 2_565
Se1 Cs1 Se6 116.43(3) . 2_565
Se3 Cs1 Se6 92.00(3) . 3_645
Se4 Cs1 Se6 91.69(2) . 3_645
Se1 Cs1 Se6 119.82(3) . 3_645
Se6 Cs1 Se6 92.02(3) 2_565 3_645
Se3 Cs1 Se7 71.92(3) . .
Se4 Cs1 Se7 150.71(3) . .
Se1 Cs1 Se7 60.33(2) . .
Se6 Cs1 Se7 123.68(3) 2_565 .
Se6 Cs1 Se7 59.77(2) 3_645 .
Se3 Cs1 Se8 150.06(3) . 2
Se4 Cs1 Se8 61.32(2) . 2
Se1 Cs1 Se8 99.45(3) . 2
Se6 Cs1 Se8 112.33(2) 2_565 2
Se6 Cs1 Se8 117.83(3) 3_645 2
Se7 Cs1 Se8 123.84(3) . 2
Se3 Cs1 Se6 90.10(2) . 3_545
Se4 Cs1 Se6 87.90(2) . 3_545
Se1 Cs1 Se6 60.60(2) . 3_545
Se6 Cs1 Se6 89.62(3) 2_565 3_545
Se6 Cs1 Se6 177.78(4) 3_645 3_545
Se7 Cs1 Se6 120.35(3) . 3_545
Se8 Cs1 Se6 60.10(2) 2 3_545
Se3 Cs1 Se2 153.08(3) . 2
Se4 Cs1 Se2 68.34(2) . 2
Se1 Cs1 Se2 124.26(3) . 2
Se6 Cs1 Se2 119.24(3) 2_565 2
Se6 Cs1 Se2 61.26(2) 3_645 2
Se7 Cs1 Se2 90.27(3) . 2
Se8 Cs1 Se2 56.85(2) 2 2
Se6 Cs1 Se2 116.59(3) 3_545 2
Se3 Cs1 Cs2 126.20(2) . 3_645
Se4 Cs1 Cs2 114.65(2) . 3_645
Se1 Cs1 Cs2 70.10(2) . 3_645
Se6 Cs1 Cs2 172.94(2) 2_565 3_645
Se6 Cs1 Cs2 86.53(2) 3_645 3_645
Se7 Cs1 Cs2 61.23(2) . 3_645
Se8 Cs1 Cs2 62.62(2) 2 3_645
Se6 Cs1 Cs2 91.66(2) 3_545 3_645
Se2 Cs1 Cs2 54.162(19) 2 3_645
Se3 Cs1 Mg 138.09(5) . 2
Se4 Cs1 Mg 35.64(4) . 2
Se1 Cs1 Mg 157.23(5) . 2
Se6 Cs1 Mg 84.41(5) 2_565 2
Se6 Cs1 Mg 65.00(4) 3_645 2
Se7 Cs1 Mg 117.15(4) . 2
Se8 Cs1 Mg 62.04(4) 2 2
Se6 Cs1 Mg 113.71(4) 3_545 2
Se2 Cs1 Mg 35.43(5) 2 2
Cs2 Cs1 Mg 88.72(5) 3_645 2
Se3 Cs1 Cs1 71.39(2) . 4_556
Se4 Cs1 Cs1 69.72(2) . 4_556
Se1 Cs1 Cs1 132.75(3) . 4_556
Se6 Cs1 Cs1 47.28(2) 2_565 4_556
Se6 Cs1 Cs1 44.745(15) 3_645 4_556
Se7 Cs1 Cs1 91.164(19) . 4_556
Se8 Cs1 Cs1 127.67(2) 2 4_556
Se6 Cs1 Cs1 136.88(3) 3_545 4_556
Se2 Cs1 Cs1 89.480(19) 2 4_556
Cs2 Cs1 Cs1 130.891(17) 3_645 4_556
Mg Cs1 Cs1 67.73(4) 2 4_556
Se4 Cs2 Se8 128.19(3) 4_556 .
Se4 Cs2 Se2 144.05(3) 4_556 4
Se8 Cs2 Se2 62.36(3) . 4
Se4 Cs2 Se5 91.09(2) 4_556 1_655
Se8 Cs2 Se5 125.33(3) . 1_655
Se2 Cs2 Se5 109.64(3) 4 1_655
Se4 Cs2 Se1 66.54(2) 4_556 1_655
Se8 Cs2 Se1 93.28(3) . 1_655
Se2 Cs2 Se1 148.38(3) 4 1_655
Se5 Cs2 Se1 66.63(2) 1_655 1_655
Se4 Cs2 Se2 130.62(3) 4_556 1_655
Se8 Cs2 Se2 62.96(2) . 1_655
Se2 Cs2 Se2 85.33(2) 4 1_655
Se5 Cs2 Se2 62.48(2) 1_655 1_655
Se1 Cs2 Se2 64.77(2) 1_655 1_655
Se4 Cs2 Se7 69.60(2) 4_556 .
Se8 Cs2 Se7 59.09(2) . .
Se2 Cs2 Se7 113.78(3) 4 .
Se5 Cs2 Se7 127.97(3) 1_655 .
Se1 Cs2 Se7 61.35(2) 1_655 .
Se2 Cs2 Se7 93.73(3) 1_655 .
Se4 Cs2 Se5 90.56(2) 4_556 .
Se8 Cs2 Se5 69.10(2) . .
Se2 Cs2 Se5 59.29(2) 4 .
Se5 Cs2 Se5 157.79(4) 1_655 .
Se1 Cs2 Se5 133.53(3) 1_655 .
Se2 Cs2 Se5 129.85(3) 1_655 .
Se7 Cs2 Se5 73.04(2) . .
Se4 Cs2 Se7 58.32(2) 4_556 3_655
Se8 Cs2 Se7 126.37(3) . 3_655
Se2 Cs2 Se7 87.31(3) 4 3_655
Se5 Cs2 Se7 105.58(3) 1_655 3_655
Se1 Cs2 Se7 124.27(3) 1_655 3_655
Se2 Cs2 Se7 162.54(3) 1_655 3_655
Se7 Cs2 Se7 103.728(17) . 3_655
Se5 Cs2 Se7 57.31(2) . 3_655
Se4 Cs2 Se8 140.15(3) 4_556 4
Se8 Cs2 Se8 91.15(2) . 4
Se2 Cs2 Se8 54.49(2) 4 4
Se5 Cs2 Se8 55.52(2) 1_655 4
Se1 Cs2 Se8 110.56(3) 1_655 4
Se2 Cs2 Se8 56.74(2) 1_655 4
Se7 Cs2 Se8 146.70(3) . 4
Se5 Cs2 Se8 112.36(3) . 4
Se7 Cs2 Se8 106.35(3) 3_655 4
Se4 Cs2 Cs1 102.08(2) 4_556 3_655
Se8 Cs2 Cs1 120.09(2) . 3_655
Se2 Cs2 Cs1 57.75(2) 4 3_655
Se5 Cs2 Cs1 76.25(2) 1_655 3_655
Se1 Cs2 Cs1 140.41(3) 1_655 3_655
Se2 Cs2 Cs1 109.82(2) 1_655 3_655
Se7 Cs2 Cs1 153.12(3) . 3_655
Se5 Cs2 Cs1 81.75(2) . 3_655
Se7 Cs2 Cs1 53.173(18) 3_655 3_655
Se8 Cs2 Cs1 53.180(19) 4 3_655
Se4 Cs2 Mg 99.95(5) 4_556 1_655
Se8 Cs2 Mg 65.82(4) . 1_655
Se2 Cs2 Mg 114.11(5) 4 1_655
Se5 Cs2 Mg 71.77(4) 1_655 1_655
Se1 Cs2 Mg 34.28(5) 1_655 1_655
Se2 Cs2 Mg 34.56(5) 1_655 1_655
Se7 Cs2 Mg 65.32(4) . 1_655
Se5 Cs2 Mg 129.61(4) . 1_655
Se7 Cs2 Mg 158.27(5) 3_655 1_655
Se8 Cs2 Mg 90.08(5) 4 1_655
Cs1 Cs2 Mg 141.19(5) 3_655 1_655

loop_
_geom_bond_atom_site_label_1
_geom_bond_atom_site_label_2
_geom_bond_distance
_geom_bond_site_symmetry_2
Mg Se3 2.558(3) 3_545
Mg Se1 2.558(4) .
Mg Se4 2.563(3) 2_554
Mg Se2 2.579(4) .
Mg Cs1 4.398(4) 2_554
Mg Cs2 4.540(3) 1_455
Mg Cs2 4.641(3) 3_645
Ge1 Se1 2.2928(14) 3
Ge1 Se7 2.3687(13) 3_655
Ge1 Se5 2.3958(15) .
Ge1 Se6 2.4001(13) .
Ge2 Se2 2.2998(13) 4
Ge2 Se8 2.3714(13) 4_455
Ge2 Se6 2.3836(14) .
Ge2 Se5 2.3864(13) .
Ge3 Se3 2.2981(12) .
Ge3 Se4 2.3128(11) 4_556
Ge3 Se8 2.4110(14) 3_655
Ge3 Se7 2.4142(14) 3_655
Se1 Ge1 2.2928(14) 3_545
Se1 Cs1 3.6482(12) .
Se1 Cs2 3.8377(14) 1_455
Se2 Ge2 2.2998(13) 4_455
Se2 Cs2 3.8063(12) 4_455
Se2 Cs2 3.8732(13) 1_455
Se2 Cs1 3.9707(14) 2_554
Se3 Mg 2.558(3) 3
Se3 Cs1 3.6217(11) .
Se4 Ge3 2.3128(12) 4_456
Se4 Mg 2.563(3) 2
Se4 Cs2 3.5951(13) 4_456
Se4 Cs1 3.6268(12) .
Se5 Cs2 3.8329(12) 1_455
Se5 Cs2 3.9768(12) .
Se6 Cs1 3.7444(11) 2_564
Se6 Cs1 3.7551(12) 3_655
Se6 Cs1 3.9098(12) 3
Se7 Ge1 2.3687(13) 3_645
Se7 Ge3 2.4142(14) 3_645
Se7 Cs1 3.8289(11) .
Se7 Cs2 3.9118(14) .
Se7 Cs2 4.1930(14) 3_645
Se8 Ge2 2.3714(13) 4
Se8 Ge3 2.4110(14) 3_645
Se8 Cs2 3.7250(12) .
Se8 Cs1 3.8733(12) 2_554
Se8 Cs2 4.2966(13) 4_455
Cs1 Se6 3.7443(11) 2_565
Cs1 Se6 3.7551(12) 3_645
Cs1 Se8 3.8734(13) 2
Cs1 Se6 3.9098(12) 3_545
Cs1 Se2 3.9707(14) 2
Cs1 Cs2 4.3562(11) 3_645
Cs1 Mg 4.398(4) 2
Cs1 Cs1 5.3189(10) 4_556
Cs2 Se4 3.5950(13) 4_556
Cs2 Se2 3.8063(12) 4
Cs2 Se5 3.8329(12) 1_655
Cs2 Se1 3.8376(14) 1_655
Cs2 Se2 3.8732(13) 1_655
Cs2 Se7 4.1930(14) 3_655
Cs2 Se8 4.2967(13) 4
Cs2 Cs1 4.3561(11) 3_655
Cs2 Mg 4.540(3) 1_655
